data_4516829
loop_
_publ_author_name
'He, Xinwei'
'Zhou, Yao'
'Shang, Yongjia'
'Yang, Cheng'
'Zuo, Youpeng'

_publ_section_title
;
 Synthesis of
 2-Arylimino-6,7-dihydrobenzo[<i>d</i>][1,3]oxathiol-4(5<i>H</i>)-ones via
 Rh<sub>2</sub>(OAc)<sub>4</sub>-Catalyzed Reactions of Cyclic
 2-Diazo-1,3-diketones with Aryl Isothiocyanates.
;
_journal_issue 6
_journal_name_full 'ACS omega'
_journal_page_first 1277
_journal_page_last 1283
_journal_paper_doi 10.1021/acsomega.6b00295
_journal_volume 1
_journal_year 2016
_chemical_formula_sum 'C16 H16 Cl N O2 S'
_chemical_formula_weight 321.81
_space_group_IT_number 14
_space_group_name_Hall '-P 2ybc'
_space_group_name_H-M_alt 'P 1 21/c 1'
_symmetry_cell_setting monoclinic
_symmetry_space_group_name_H-M 'P 1 21/c 1'
_atom_sites_solution_hydrogens geom
_atom_sites_solution_primary direct
_atom_sites_solution_secondary difmap
_audit_creation_method SHELXL-97
_cell_angle_alpha 90.00
_cell_angle_beta 90.9720(10)
_cell_angle_gamma 90.00
_cell_formula_units_Z 4
_cell_length_a 14.4182(18)
_cell_length_b 6.3712(8)
_cell_length_c 17.213(2)
_cell_measurement_reflns_used 7813
_cell_measurement_temperature 293(2)
_cell_measurement_theta_max 27.69
_cell_measurement_theta_min 2.37
_cell_volume 1581.0(3)
_computing_cell_refinement 'Bruker SMART'
_computing_data_collection 'Bruker SMART'
_computing_data_reduction 'Bruker SAINT'
_computing_molecular_graphics 'Bruker SHELXTL'
_computing_publication_material 'Bruker SHELXTL'
_computing_structure_refinement 'SHELXL-97 (Sheldrick, 1997)'
_computing_structure_solution 'SHELXS-97 (Sheldrick, 1990)'
_diffrn_ambient_temperature 293(2)
_diffrn_measured_fraction_theta_full 0.991
_diffrn_measured_fraction_theta_max 0.991
_diffrn_measurement_device_type 'CCD area detector'
_diffrn_measurement_method 'phi and omega scans'
_diffrn_radiation_monochromator graphite
_diffrn_radiation_source 'fine-focus sealed tube'
_diffrn_radiation_type MoK\a
_diffrn_radiation_wavelength 0.71073
_diffrn_reflns_av_R_equivalents 0.0235
_diffrn_reflns_av_sigmaI/netI 0.0196
_diffrn_reflns_limit_h_max 18
_diffrn_reflns_limit_h_min -17
_diffrn_reflns_limit_k_max 8
_diffrn_reflns_limit_k_min -8
_diffrn_reflns_limit_l_max 22
_diffrn_reflns_limit_l_min -22
_diffrn_reflns_number 13198
_diffrn_reflns_theta_full 27.76
_diffrn_reflns_theta_max 27.76
_diffrn_reflns_theta_min 2.37
_exptl_absorpt_coefficient_mu 0.377
_exptl_absorpt_correction_T_max 0.9597
_exptl_absorpt_correction_T_min 0.9492
_exptl_absorpt_correction_type multi-scan
_exptl_crystal_colour colorless
_exptl_crystal_density_diffrn 1.352
_exptl_crystal_density_method 'not measured'
_exptl_crystal_description block
_exptl_crystal_F_000 672
_exptl_crystal_size_max 0.14
_exptl_crystal_size_mid 0.13
_exptl_crystal_size_min 0.11
_refine_diff_density_max 0.170
_refine_diff_density_min -0.229
_refine_diff_density_rms 0.043
_refine_ls_extinction_method none
_refine_ls_goodness_of_fit_ref 1.054
_refine_ls_hydrogen_treatment mixed
_refine_ls_matrix_type full
_refine_ls_number_parameters 192
_refine_ls_number_reflns 3703
_refine_ls_number_restraints 0
_refine_ls_restrained_S_all 1.054
_refine_ls_R_factor_all 0.0445
_refine_ls_R_factor_gt 0.0372
_refine_ls_shift/su_max 0.001
_refine_ls_shift/su_mean 0.000
_refine_ls_structure_factor_coef Fsqd
_refine_ls_weighting_details 'calc w=1/[\s^2^(Fo^2^)+(0.0525P)^2^+0.3318P] where P=(Fo^2^+2Fc^2^)/3'
_refine_ls_weighting_scheme calc
_refine_ls_wR_factor_gt 0.1013
_refine_ls_wR_factor_ref 0.1073
_reflns_number_gt 3121
_reflns_number_total 3703
_reflns_threshold_expression >2sigma(I)
_cod_data_source_file ao6b00295_si_002.cif
_cod_data_source_block 140415c_0m
_cod_depositor_comments
;
The following automatic conversions were performed:

data item '_symmetry_cell_setting' value 'Monoclinic' was changed to
'monoclinic' in accordance with the
/home/saulius/struct/COD-crude-data/automatic-downloads/DataCite-retrospective/ACS/depositions/lib/dictionaries/cif_core.dic
dictionary named 'cif_core.dic' version 2.4.2 last updated on
2011-04-26.

Automatic conversion script
Id: cif_fix_values 6909 2019-04-08 15:41:33Z antanas 
;
_cod_original_sg_symbol_H-M P2(1)/c
_cod_database_code 4516829

loop_
_symmetry_equiv_pos_as_xyz
'x, y, z'
'-x, y+1/2, -z+1/2'
'-x, -y, -z'
'x, -y-1/2, z-1/2'

loop_
_atom_site_label
_atom_site_type_symbol
_atom_site_fract_x
_atom_site_fract_y
_atom_site_fract_z
_atom_site_U_iso_or_equiv
_atom_site_adp_type
_atom_site_occupancy
_atom_site_symmetry_multiplicity
_atom_site_calc_flag
_atom_site_refinement_flags
C1 C 0.41202(10) 0.2231(2) 0.31857(8) 0.0456(3) Uani 1 1 d .
C2 C 0.34191(11) 0.1615(2) 0.26165(8) 0.0492(3) Uani 1 1 d .
C3 C 0.26666(11) 0.3212(3) 0.24767(9) 0.0531(4) Uani 1 1 d .
H3A H 0.2100 0.2474 0.2337 0.064 Uiso 1 1 calc R
H3B H 0.2836 0.4065 0.2034 0.064 Uiso 1 1 calc R
C4 C 0.24633(10) 0.4677(2) 0.31589(8) 0.0487(3) Uani 1 1 d .
H4 H 0.2215 0.3812 0.3578 0.058 Uiso 1 1 calc R
C5 C 0.33633(10) 0.5685(2) 0.34684(9) 0.0500(3) Uani 1 1 d .
H5A H 0.3563 0.6768 0.3112 0.060 Uiso 1 1 calc R
H5B H 0.3253 0.6335 0.3968 0.060 Uiso 1 1 calc R
C6 C 0.40952(10) 0.4077(2) 0.35524(8) 0.0453(3) Uani 1 1 d .
C7 C 0.17190(11) 0.6307(3) 0.29403(10) 0.0602(4) Uani 1 1 d .
H7 H 0.1928 0.7046 0.2475 0.072 Uiso 1 1 calc R
C8 C 0.15817(14) 0.7943(4) 0.35742(12) 0.0794(6) Uani 1 1 d .
H8A H 0.1082 0.8863 0.3426 0.119 Uiso 1 1 calc R
H8B H 0.2141 0.8743 0.3644 0.119 Uiso 1 1 calc R
H8C H 0.1435 0.7251 0.4052 0.119 Uiso 1 1 calc R
C9 C 0.07974(13) 0.5265(4) 0.27375(15) 0.0888(7) Uani 1 1 d .
H9A H 0.0591 0.4463 0.3174 0.133 Uiso 1 1 calc R
H9B H 0.0874 0.4352 0.2300 0.133 Uiso 1 1 calc R
H9C H 0.0345 0.6322 0.2611 0.133 Uiso 1 1 calc R
C10 C 0.54676(10) 0.2872(2) 0.40556(8) 0.0475(3) Uani 1 1 d .
C11 C 0.68713(10) 0.1503(2) 0.44820(8) 0.0478(3) Uani 1 1 d .
C12 C 0.66911(11) -0.0540(3) 0.47203(9) 0.0552(4) Uani 1 1 d .
H12 H 0.6089 -0.0929 0.4841 0.066 Uiso 1 1 calc R
C13 C 0.73981(11) -0.1999(3) 0.47796(9) 0.0581(4) Uani 1 1 d .
H13 H 0.7275 -0.3367 0.4935 0.070 Uiso 1 1 calc R
C14 C 0.82884(11) -0.1397(3) 0.46046(9) 0.0562(4) Uani 1 1 d .
C15 C 0.84810(11) 0.0613(3) 0.43589(10) 0.0588(4) Uani 1 1 d .
H15 H 0.9084 0.0992 0.4238 0.071 Uiso 1 1 calc R
C16 C 0.77708(11) 0.2057(3) 0.42936(9) 0.0547(4) Uani 1 1 d .
H16 H 0.7896 0.3411 0.4122 0.066 Uiso 1 1 calc R
Cl1 Cl 0.91914(3) -0.31950(9) 0.46986(4) 0.0963(2) Uani 1 1 d .
N1 N 0.61899(9) 0.3100(2) 0.44607(7) 0.0539(3) Uani 1 1 d .
O1 O 0.34564(10) -0.00420(19) 0.22671(7) 0.0698(3) Uani 1 1 d .
O2 O 0.48250(7) 0.44788(16) 0.40455(6) 0.0519(3) Uani 1 1 d .
S1 S 0.51028(3) 0.07668(6) 0.34497(2) 0.05277(13) Uani 1 1 d .

loop_
_atom_site_aniso_label
_atom_site_aniso_U_11
_atom_site_aniso_U_22
_atom_site_aniso_U_33
_atom_site_aniso_U_23
_atom_site_aniso_U_13
_atom_site_aniso_U_12
C1 0.0504(7) 0.0414(7) 0.0451(7) 0.0008(6) 0.0026(6) 0.0045(6)
C2 0.0605(9) 0.0448(7) 0.0424(7) -0.0011(6) 0.0019(6) -0.0009(6)
C3 0.0591(9) 0.0534(8) 0.0465(7) -0.0027(6) -0.0072(6) 0.0014(7)
C4 0.0508(8) 0.0515(8) 0.0438(7) 0.0001(6) 0.0005(6) 0.0038(6)
C5 0.0551(8) 0.0448(7) 0.0498(8) -0.0052(6) -0.0052(6) 0.0080(6)
C6 0.0490(7) 0.0451(7) 0.0418(7) 0.0002(6) -0.0002(5) 0.0031(6)
C7 0.0570(9) 0.0674(10) 0.0560(9) -0.0038(8) -0.0077(7) 0.0127(8)
C8 0.0686(11) 0.0865(14) 0.0826(13) -0.0222(11) -0.0078(9) 0.0284(10)
C9 0.0556(10) 0.1039(17) 0.1063(16) -0.0198(14) -0.0152(10) 0.0112(11)
C10 0.0509(8) 0.0471(8) 0.0445(7) -0.0022(6) 0.0043(6) 0.0060(6)
C11 0.0472(7) 0.0565(8) 0.0398(7) -0.0051(6) -0.0015(5) 0.0066(6)
C12 0.0463(8) 0.0682(10) 0.0511(8) 0.0084(7) 0.0047(6) 0.0033(7)
C13 0.0585(9) 0.0595(9) 0.0560(9) 0.0093(7) -0.0022(7) 0.0052(7)
C14 0.0472(8) 0.0623(9) 0.0589(9) -0.0058(7) -0.0081(6) 0.0108(7)
C15 0.0432(8) 0.0671(10) 0.0659(10) -0.0111(8) -0.0012(7) -0.0027(7)
C16 0.0521(8) 0.0539(9) 0.0581(9) -0.0057(7) -0.0021(7) -0.0033(7)
Cl1 0.0576(3) 0.0802(4) 0.1506(6) -0.0028(3) -0.0150(3) 0.0221(2)
N1 0.0511(7) 0.0575(8) 0.0529(7) -0.0063(6) -0.0025(5) 0.0090(6)
O1 0.0874(9) 0.0526(6) 0.0690(7) -0.0178(6) -0.0092(6) 0.0060(6)
O2 0.0509(6) 0.0489(6) 0.0557(6) -0.0107(4) -0.0069(4) 0.0097(4)
S1 0.0547(2) 0.0450(2) 0.0586(2) -0.00616(16) 0.00003(16) 0.00884(15)

loop_
_atom_type_symbol
_atom_type_description
_atom_type_scat_dispersion_real
_atom_type_scat_dispersion_imag
_atom_type_scat_source
C C 0.0033 0.0016 'International Tables Vol C Tables 4.2.6.8 and 6.1.1.4'
H H 0.0000 0.0000 'International Tables Vol C Tables 4.2.6.8 and 6.1.1.4'
N N 0.0061 0.0033 'International Tables Vol C Tables 4.2.6.8 and 6.1.1.4'
O O 0.0106 0.0060 'International Tables Vol C Tables 4.2.6.8 and 6.1.1.4'
S S 0.1246 0.1234 'International Tables Vol C Tables 4.2.6.8 and 6.1.1.4'
Cl Cl 0.1484 0.1585 'International Tables Vol C Tables 4.2.6.8 and 6.1.1.4'

loop_
_geom_angle_atom_site_label_1
_geom_angle_atom_site_label_2
_geom_angle_atom_site_label_3
_geom_angle
C6 C1 C2 122.25(13)
C6 C1 S1 112.02(11)
C2 C1 S1 125.68(11)
O1 C2 C1 122.20(14)
O1 C2 C3 123.08(14)
C1 C2 C3 114.69(12)
C2 C3 C4 115.88(12)
C2 C3 H3A 108.3
C4 C3 H3A 108.3
C2 C3 H3B 108.3
C4 C3 H3B 108.3
H3A C3 H3B 107.4
C3 C4 C5 110.44(12)
C3 C4 C7 111.48(12)
C5 C4 C7 112.65(13)
C3 C4 H4 107.3
C5 C4 H4 107.3
C7 C4 H4 107.3
C6 C5 C4 110.01(12)
C6 C5 H5A 109.7
C4 C5 H5A 109.7
C6 C5 H5B 109.7
C4 C5 H5B 109.7
H5A C5 H5B 108.2
C1 C6 O2 115.62(13)
C1 C6 C5 126.16(13)
O2 C6 C5 118.23(12)
C9 C7 C8 109.83(16)
C9 C7 C4 111.41(16)
C8 C7 C4 112.68(13)
C9 C7 H7 107.6
C8 C7 H7 107.6
C4 C7 H7 107.6
C7 C8 H8A 109.5
C7 C8 H8B 109.5
H8A C8 H8B 109.5
C7 C8 H8C 109.5
H8A C8 H8C 109.5
H8B C8 H8C 109.5
C7 C9 H9A 109.5
C7 C9 H9B 109.5
H9A C9 H9B 109.5
C7 C9 H9C 109.5
H9A C9 H9C 109.5
H9B C9 H9C 109.5
N1 C10 O2 118.19(13)
N1 C10 S1 130.63(12)
O2 C10 S1 111.17(10)
C16 C11 C12 119.14(14)
C16 C11 N1 117.56(14)
C12 C11 N1 123.21(13)
C13 C12 C11 120.66(14)
C13 C12 H12 119.7
C11 C12 H12 119.7
C14 C13 C12 119.06(16)
C14 C13 H13 120.5
C12 C13 H13 120.5
C13 C14 C15 121.25(15)
C13 C14 Cl1 119.68(14)
C15 C14 Cl1 119.07(13)
C14 C15 C16 119.43(15)
C14 C15 H15 120.3
C16 C15 H15 120.3
C15 C16 C11 120.43(15)
C15 C16 H16 119.8
C11 C16 H16 119.8
C10 N1 C11 120.12(13)
C6 O2 C10 112.26(11)
C1 S1 C10 88.88(7)

loop_
_geom_bond_atom_site_label_1
_geom_bond_atom_site_label_2
_geom_bond_distance
C1 C6 1.336(2)
C1 C2 1.450(2)
C1 S1 1.7498(14)
C2 O1 1.2165(18)
C2 C3 1.504(2)
C3 C4 1.532(2)
C3 H3A 0.9700
C3 H3B 0.9700
C4 C5 1.535(2)
C4 C7 1.536(2)
C4 H4 0.9800
C5 C6 1.4762(19)
C5 H5A 0.9700
C5 H5B 0.9700
C6 O2 1.3648(17)
C7 C9 1.521(3)
C7 C8 1.524(2)
C7 H7 0.9800
C8 H8A 0.9600
C8 H8B 0.9600
C8 H8C 0.9600
C9 H9A 0.9600
C9 H9B 0.9600
C9 H9C 0.9600
C10 N1 1.2519(19)
C10 O2 1.3809(17)
C10 S1 1.7732(15)
C11 C16 1.388(2)
C11 C12 1.391(2)
C11 N1 1.4143(18)
C12 C13 1.382(2)
C12 H12 0.9300
C13 C14 1.378(2)
C13 H13 0.9300
C14 C15 1.378(3)
C14 Cl1 1.7396(16)
C15 C16 1.380(2)
C15 H15 0.9300
C16 H16 0.9300
